data_7237210
loop_
_publ_author_name
'Yan, Nana'
'Wang, Lei'
'Liu, Xiaona'
'Wu, Pengfei'
'Sun, Tantan'
'Xu, Shutao'
'Han, Jingfeng'
'Guo, Peng'
'Tian, Peng'
'Liu, Zhongmin'

_publ_section_title
;
 A novel approach for facilitating the targeted synthesis of
 silicoaluminophosphates
;
_journal_issue 47
_journal_name_full 'Journal of Materials Chemistry A'
_journal_page_first 24186
_journal_paper_doi 10.1039/C8TA08134D
_journal_volume 6
_journal_year 2018
_chemical_formula_moiety '	C5.34 H16.02 Al3.95 N1.34 O16.94 P2.56 Si1.49'
_chemical_formula_sum 'C5.34 H16.02 Al3.95 N1.34 O16.94 P2.56 Si1.49'
_chemical_formula_weight 597.81
_space_group_IT_number 211
_space_group_name_Hall 'I 4 2 3'
_space_group_name_H-M_alt 'I 4 3 2'
_symmetry_cell_setting cubic
_symmetry_Int_Tables_number 211
_symmetry_space_group_name_Hall 'I 4 2 3'
_symmetry_space_group_name_H-M 'I 4 3 2'
_audit_creation_method 'Jana2006 Version : 25/10/2015'
_audit_update_record
;
2018-06-04 deposited with the CCDC.
2018-10-25 downloaded from the CCDC.
;
_cell_angle_alpha 90
_cell_angle_beta 90
_cell_angle_gamma 90
_cell_formula_units_Z 6
_cell_length_a 15.1119(2)
_cell_length_b 15.1119(2)
_cell_length_c 15.1119(2)
_cell_measurement_temperature 25
_cell_measurement_theta_max 60
_cell_measurement_theta_min 2.5
_cell_volume 3451.10(8)
_diffrn_ambient_temperature 25
_diffrn_measurement_device_type STOE
_diffrn_radiation_probe x-ray
_diffrn_radiation_source 'X-ray tube'
_diffrn_radiation_type 'Cu Ka1'
_diffrn_radiation_wavelength 1.5406
_exptl_absorpt_coefficient_mu 4.925
_exptl_crystal_colour WHITE
_exptl_crystal_density_diffrn 1.726
_pd_proc_ls_prof_R_factor 0.0342
_pd_proc_ls_prof_wR_expected 0.0145
_pd_proc_ls_prof_wR_factor 0.0508
_refine_ls_goodness_of_fit_all 3.501
_refine_ls_hydrogen_treatment mixed
_refine_ls_number_parameters 84
_refine_ls_R_I_factor 0.0271
_cod_data_source_file c8ta08134d2.cif
_cod_data_source_block DNL_6_BA
_cod_depositor_comments
;
The following automatic conversions were performed:

data item '_diffrn_radiation_probe' value 'X-ray' was changed to
'x-ray' in accordance with the
/home/saulius/struct/COD-crude-data/automatic-downloads/DataCite-retrospective/RSC/depositions/lib/dictionaries/cif_core.dic
dictionary named 'cif_core.dic' version 2.4.2 last updated on
2011-04-26.

data item '_refine_ls_hydrogen_treatment' value 'MIXED' was changed
to 'mixed' in accordance with the
/home/saulius/struct/COD-crude-data/automatic-downloads/DataCite-retrospective/RSC/depositions/lib/dictionaries/cif_core.dic
dictionary named 'cif_core.dic' version 2.4.2 last updated on
2011-04-26.

Automatic conversion script
Id: cif_fix_values 6909 2019-04-08 15:41:33Z antanas 
;
_cod_original_sg_symbol_Hall ' 	I 4 2 3 '
_cod_original_formula_sum '	C5.34 H16.02 Al3.95 N1.34 O16.94 P2.56 Si1.49'
_cod_database_code 7237210

loop_
_space_group_symop_id
_space_group_symop_operation_xyz
1 x,y,z
2 -x,-y,z
3 -x,y,-z
4 x,-y,-z
5 z,x,y
6 z,-x,-y
7 -z,-x,y
8 -z,x,-y
9 y,z,x
10 -y,z,-x
11 y,-z,-x
12 -y,-z,x
13 y,x,-z
14 -y,-x,-z
15 y,-x,z
16 -y,x,z
17 x,z,-y
18 -x,z,y
19 -x,-z,-y
20 x,-z,y
21 z,y,-x
22 z,-y,x
23 -z,y,x
24 -z,-y,-x
25 x+1/2,y+1/2,z+1/2
26 -x+1/2,-y+1/2,z+1/2
27 -x+1/2,y+1/2,-z+1/2
28 x+1/2,-y+1/2,-z+1/2
29 z+1/2,x+1/2,y+1/2
30 z+1/2,-x+1/2,-y+1/2
31 -z+1/2,-x+1/2,y+1/2
32 -z+1/2,x+1/2,-y+1/2
33 y+1/2,z+1/2,x+1/2
34 -y+1/2,z+1/2,-x+1/2
35 y+1/2,-z+1/2,-x+1/2
36 -y+1/2,-z+1/2,x+1/2
37 y+1/2,x+1/2,-z+1/2
38 -y+1/2,-x+1/2,-z+1/2
39 y+1/2,-x+1/2,z+1/2
40 -y+1/2,x+1/2,z+1/2
41 x+1/2,z+1/2,-y+1/2
42 -x+1/2,z+1/2,y+1/2
43 -x+1/2,-z+1/2,-y+1/2
44 x+1/2,-z+1/2,y+1/2
45 z+1/2,y+1/2,-x+1/2
46 z+1/2,-y+1/2,x+1/2
47 -z+1/2,y+1/2,x+1/2
48 -z+1/2,-y+1/2,-x+1/2

loop_
_atom_site_label
_atom_site_type_symbol
_atom_site_fract_x
_atom_site_fract_y
_atom_site_fract_z
_atom_site_adp_type
_atom_site_U_iso_or_equiv
_atom_site_site_symmetry_multiplicity
_atom_site_occupancy
_atom_site_calc_flag
Al1 Al 0.25 0.10487(12) 0.39513(12) Uiso 0.0088(2) 24 0.9878 d
Si1 Si 0.25 0.10487(12) 0.39513(12) Uiso 0.0088(2) 24 0.0122 d
P1 P 0.75 0.90066(11) 0.59934(11) Uiso 0.0106(3) 24 0.64 d
Si2 Si 0.75 0.90066(11) 0.59934(11) Uiso 0.0106(3) 24 0.36 d
O1 O 0.3395(3) 0.13011(15) 0.3275(2) Uiso 0.0176(4) 48 1 d
O2 O 0.28326(14) 0.11996(12) 0.5038(4) Uiso 0.0176(4) 48 1 d
Ow1 O 0.5 0.4538(8) 0 Uiso 0.0442(10) 24 0.2360(7) d
N1 N 2.4639(14) 3.8523(6) -0.4758(17) Uiso 0.0353(9) 48 0.16690(10) d
C1 C 2.498(8) 3.6981(19) -0.427(2) Uiso 0.0353(9) 48 0.16690(10) d
C2 C 2.413(9) 3.670(3) -0.379(3) Uiso 0.0353(9) 48 0.16690(10) d
C3 C 2.477(6) 3.7566(11) -0.506(2) Uiso 0.0353(9) 48 0.16690(10) d
C4 C 2.425(14) 3.582(3) -0.330(4) Uiso 0.0353(9) 48 0.16690(10) d
H1 H 2.455(2) 3.8966(9) -0.5362(18) Uiso 0.0353(9) 48 0.16690(10) d
H2 H 2.525(2) 3.875(3) -0.4372(19) Uiso 0.0353(9) 48 0.16690(10) d
H3 H 2.534(12) 3.636(4) -0.451(3) Uiso 0.0353(9) 48 0.16690(10) d
H4 H 2.542(6) 3.736(4) -0.380(2) Uiso 0.0353(9) 48 0.16690(10) d
H5 H 2.357(10) 3.663(6) -0.429(3) Uiso 0.0353(9) 48 0.16690(10) d
H6 H 2.394(6) 3.723(5) -0.328(2) Uiso 0.0353(9) 48 0.16690(10) d
H7 H 2.534(6) 3.753(4) -0.555(2) Uiso 0.0353(9) 48 0.16690(10) d
H8 H 2.414(8) 3.732(3) -0.539(2) Uiso 0.0353(9) 48 0.16690(10) d
H9 H 2.482(13) 3.588(2) -0.281(3) Uiso 0.0353(9) 48 0.16690(10) d
H10 H 2.440(17) 3.5279(18) -0.380(4) Uiso 0.0353(9) 48 0.16690(10) d
H11 H 2.362(14) 3.565(6) -0.293(4) Uiso 0.0353(9) 48 0.16690(10) d
H12 H 2.4029(16) 3.857(4) -0.4316(19) Uiso 0.0353(9) 48 0.16690(10) d

loop_
_atom_type_symbol
_atom_type_scat_dispersion_real
_atom_type_scat_dispersion_imag
_atom_type_scat_source
C 0.0033 0.0016 'International Tables Vol C tables 4.2.6.8 and 6.1.1.1'
H 0.0000 0.0000 'International Tables Vol C tables 4.2.6.8 and 6.1.1.1'
Al 0.0645 0.0514 'International Tables Vol C tables 4.2.6.8 and 6.1.1.1'
N 0.0061 0.0033 'International Tables Vol C tables 4.2.6.8 and 6.1.1.1'
O 0.0106 0.0060 'International Tables Vol C tables 4.2.6.8 and 6.1.1.1'
P 0.1023 0.0942 'International Tables Vol C tables 4.2.6.8 and 6.1.1.1'
Si 0.0817 0.0704 'International Tables Vol C tables 4.2.6.8 and 6.1.1.1'

loop_
_geom_angle_atom_site_label_1
_geom_angle_atom_site_label_2
_geom_angle_atom_site_label_3
_geom_angle_site_symmetry_1
_geom_angle_site_symmetry_3
_geom_angle
Si2 P1 O1 . 29_555 0
Si2 P1 O1 . 24_666 0
Si2 P1 O2 . 2_665 0
Si2 P1 O2 . 44_565 0
O1 P1 O1 29_555 24_666 102.10(19)
O1 P1 O2 29_555 2_665 113.49(16)
O1 P1 O2 29_555 44_565 104.27(19)
O1 P1 O2 24_666 2_665 104.27(19)
O1 P1 O2 24_666 44_565 113.49(16)
O2 P1 O2 2_665 44_565 118.26(16)
P1 Si2 O1 . 29_555 0
P1 Si2 O1 . 24_666 0
P1 Si2 O2 . 2_665 0
P1 Si2 O2 . 44_565 0
O1 Si2 O1 29_555 24_666 102.10(19)
O1 Si2 O2 29_555 2_665 113.49(16)
O1 Si2 O2 29_555 44_565 104.27(19)
O1 Si2 O2 24_666 2_665 104.27(19)
O1 Si2 O2 24_666 44_565 113.49(16)
O2 Si2 O2 2_665 44_565 118.26(16)
P1 O1 Si2 33_444 33_444 0.0(5)
P1 O2 Si2 2_665 2_665 0.0(5)
C2 C1 C3 . . 111(8)
C1 C2 C4 . . 112(11)
N1 C3 C1 . . 110(2)

loop_
_geom_bond_atom_site_label_1
_geom_bond_atom_site_label_2
_geom_bond_site_symmetry_2
_geom_bond_distance
Al1 Si1 . 0
P1 Si2 . 0
P1 O1 29_555 1.563(4)
P1 O1 24_666 1.563(4)
P1 O2 2_665 1.560(6)
P1 O2 44_565 1.560(6)
Si2 O1 29_555 1.563(4)
Si2 O1 24_666 1.563(4)
Si2 O2 2_665 1.560(6)
Si2 O2 44_565 1.560(6)
Ow1 Ow1 2_665 1.396(17)
Ow1 Ow1 13_555 0.987(12)
Ow1 Ow1 14_665 0.987(12)
N1 N1 21_857 0.93(3)
N1 N1 23_752 0.93(3)
N1 C3 . 1.53(2)
N1 C3 21_857 1.52(2)
N1 H1 21_857 0.74(2)
N1 H2 23_752 0.53(4)
C1 C1 21_857 1.56(12)
C1 C1 23_752 1.56(12)
C1 C2 . 1.54(16)
C1 C3 . 1.52(5)
C1 C3 21_857 1.16(7)
C1 C4 10_*97 1.28(12)
C1 C4 18_*91 1.2(2)
C1 H8 21_857 0.78(10)
C1 H9 18_*91 0.49(15)
C2 C2 7_7*1 1.54(13)
C2 C2 10_*97 1.54(13)
C2 C4 . 1.53(7)
C2 C4 10_*97 0.7(2)
C2 H5 7_7*1 0.79(12)
C2 H11 10_*97 0.70(13)
C3 C3 21_857 0.51(10)
C3 C3 23_752 0.51(10)
C3 H7 21_857 0.64(10)
C4 H3 18_*91 0.95(19)
C4 H5 7_7*1 0.93(16)
H2 H12 21_857 0.88(4)
H3 H10 18_*91 0.6(2)
H4 H9 18_*91 0.66(13)
H6 H11 10_*97 0.84(16)
H7 H8 23_752 0.57(11)
H8 H9 10_*97 0.88(19)
